data_7121085
loop_
_publ_author_name
'Wu, Jianfeng'
'Li, Xiao-Lei'
'Guo, Mei'
'Zhao, Lang'
'Zhang, Yi-Quan'
'Tang, Jinkui'

_publ_section_title
;
 Realization of toroidal magnetic moments in heterometallic 3d-4f
 metallocycles.
;
_journal_issue 9
_journal_name_full 'Chemical communications (Cambridge, England)'
_journal_page_first 1065
_journal_page_last 1068
_journal_paper_doi 10.1039/c7cc09391h
_journal_volume 54
_journal_year 2018
_chemical_formula_moiety 'C126 H102 Cl12 Cu6 N42 O30 Tb6, 5(Cl1 O4), 1(O)'
_chemical_formula_sum 'C126 H115 Cl17 Cu6 N42 O51 Tb6'
_chemical_formula_weight 4971.00
_space_group_crystal_system trigonal
_space_group_IT_number 165
_space_group_name_Hall '-P 3 2"c'
_space_group_name_H-M_alt 'P -3 c 1'
_symmetry_space_group_name_Hall '-P 3 2"c'
_symmetry_space_group_name_H-M 'P -3 c 1'
_atom_sites_solution_hydrogens geom
_atom_sites_solution_primary direct
_audit_block_doi 10.5517/ccdc.csd.cc1nj4x7
_audit_creation_date 2016-12-23
_audit_creation_method
;
Olex2 1.2-alpha
(compiled 2016.12.12 svn.r3370 for OlexSys, GUI svn.r5273)
;
_audit_update_record
;
2017-02-26 deposited with the CCDC.
2018-01-03 downloaded from the CCDC.
;
_cell_angle_alpha 90
_cell_angle_beta 90
_cell_angle_gamma 120
_cell_formula_units_Z 2
_cell_length_a 28.1810(11)
_cell_length_b 28.1810(11)
_cell_length_c 20.0915(15)
_cell_measurement_reflns_used 9922
_cell_measurement_temperature 296(2)
_cell_measurement_theta_max 24.81
_cell_measurement_theta_min 2.19
_cell_volume 13818.3(13)
_computing_cell_refinement 'Bruker SMART'
_computing_data_collection 'Bruker SMART'
_computing_data_reduction 'Bruker SAINT'
_computing_molecular_graphics 'Olex2 (Dolomanov et al., 2009)'
_computing_publication_material 'Olex2 (Dolomanov et al., 2009)'
_computing_structure_refinement 'ShelXL (Sheldrick, 2015)'
_computing_structure_solution 'SIR2004 (Burla et al., 2007)'
_diffrn_ambient_temperature 296.15
_diffrn_measured_fraction_theta_full 1.000
_diffrn_measured_fraction_theta_max 0.996
_diffrn_measurement_device_type 'CCD area detector'
_diffrn_measurement_method 'phi and omega scans'
_diffrn_radiation_monochromator graphite
_diffrn_radiation_type MoK\a
_diffrn_radiation_wavelength 0.71073
_diffrn_reflns_av_R_equivalents 0.1216
_diffrn_reflns_av_unetI/netI 0.0630
_diffrn_reflns_Laue_measured_fraction_full 1.000
_diffrn_reflns_Laue_measured_fraction_max 0.996
_diffrn_reflns_limit_h_max 34
_diffrn_reflns_limit_h_min -34
_diffrn_reflns_limit_k_max 31
_diffrn_reflns_limit_k_min -34
_diffrn_reflns_limit_l_max 18
_diffrn_reflns_limit_l_min -24
_diffrn_reflns_number 87453
_diffrn_reflns_point_group_measured_fraction_full 1.000
_diffrn_reflns_point_group_measured_fraction_max 0.996
_diffrn_reflns_theta_full 25.242
_diffrn_reflns_theta_max 26.11
_diffrn_reflns_theta_min 0.83
_exptl_absorpt_coefficient_mu 2.186
_exptl_absorpt_correction_T_max 0.632
_exptl_absorpt_correction_T_min 0.598
_exptl_absorpt_correction_type multi-scan
_exptl_absorpt_process_details (sadabs;bruker,2000)
_exptl_crystal_colour green
_exptl_crystal_density_diffrn 1.195
_exptl_crystal_description club
_exptl_crystal_F_000 4852
_exptl_crystal_size_max 0.24
_exptl_crystal_size_mid 0.21
_exptl_crystal_size_min 0.21
_refine_diff_density_max 1.958
_refine_diff_density_min -1.399
_refine_diff_density_rms 0.170
_refine_ls_extinction_method none
_refine_ls_goodness_of_fit_ref 1.028
_refine_ls_hydrogen_treatment constr
_refine_ls_matrix_type full
_refine_ls_number_parameters 340
_refine_ls_number_reflns 9146
_refine_ls_number_restraints 38
_refine_ls_restrained_S_all 1.044
_refine_ls_R_factor_all 0.1170
_refine_ls_R_factor_gt 0.0714
_refine_ls_shift/su_max 0.001
_refine_ls_shift/su_mean 0.000
_refine_ls_structure_factor_coef Fsqd
_refine_ls_weighting_details 'w=1/[\s^2^(Fo^2^)+(0.1531P)^2^+23.4291P] where P=(Fo^2^+2Fc^2^)/3'
_refine_ls_weighting_scheme calc
_refine_ls_wR_factor_gt 0.2162
_refine_ls_wR_factor_ref 0.2606
_reflns_Friedel_coverage 0.000
_reflns_number_gt 5269
_reflns_number_total 9146
_reflns_threshold_expression 'I > 2\s(I)'
_cod_data_source_file c7cc09391h2.cif
_cod_data_source_block Tb6Cu6
_cod_depositor_comments
;
The following automatic conversions were performed:

'_exptl_absorpt_correction_type' value 'multi_scan' changed to
'multi-scan' according to
/home/data/users/saulius/crontab/automatic-downloads/rss-feeds/RSC/lib/dictionaries/cif_core.dic
dictionary named 'cif_core.dic' version 2.4.2 from 2011-04-26.

Automatic conversion script
Id: cif_fix_values 4973 2017-02-22 13:04:09Z antanas 

 Adding full bibliography for 7121084--7121086.cif.
;
_cod_original_cell_volume 13818.3(15)
_cod_database_code 7121085
_shelx_shelxl_version_number 2014/7
_shelx_space_group_comment
;
The symmetry employed for this shelxl refinement is uniquely defined
by the following loop, which should always be used as a source of
symmetry information in preference to the above space-group names.
They are only intended as comments.
;
_olex2_refinement_description
;
1. Fixed Uiso
 At 1.2 times of:
  All C(H) groups, All C(H,H) groups
 At 1.5 times of:
  All O(H) groups
2. Restrained distances
 Cl3-O6 = Cl3-O7 = Cl4-O8 = Cl4-O9
 1.4 with sigma of 0.02
 H1-H1A = H1-H1B = H3A-H21A = H3A-H21B
 2.1 with sigma of 0.01
 O1-H1 = O3-H3A
 0.82 with sigma of 0.01
 O6-O7 = O8-O9
 2.32 with sigma of 0.01
3. Rigid bond restraints
 O7, Cl3, O8, Cl4
 with sigma for 1-2 distances of 0.01 and sigma for 1-3 distances of 0.01
4. Uiso/Uaniso restraints and constraints
Uanis(O6) \\sim Ueq, Uanis(O7) \\sim Ueq, Uanis(O8) \\sim Ueq, Uanis(O9) \\sim
Ueq: with sigma of 0.01 and sigma for terminal atoms of 0.02
5.a Secondary CH2 refined with riding coordinates:
 C1(H1A,H1B), C21(H21A,H21B)
5.b Aromatic/amide H refined with riding coordinates:
 C3(H3), C4(H4), C5(H5), C7(H7), C10(H10), C11(H11), C12(H12), C15(H15),
 C17(H17), C18(H18), C19(H19)
5.c Fitted hexagon refined as free rotating group:
 N1(C2,C3,C4,C5,C6), N4(C9,C10,C11,C12,C13), N7(C16,C17,C18,C19,C20)
5.d Idealised tetrahedral OH refined as rotating group:
 O1(H1), O3(H3A)
;
_olex2_submission_special_instructions 'No special instructions were received'

loop_
_space_group_symop_operation_xyz
'x, y, z'
'-y, x-y, z'
'-x+y, -x, z'
'y, x, -z+1/2'
'x-y, -y, -z+1/2'
'-x, -x+y, -z+1/2'
'-x, -y, -z'
'y, -x+y, -z'
'x-y, x, -z'
'-y, -x, z-1/2'
'-x+y, y, z-1/2'
'x, x-y, z-1/2'

loop_
_atom_site_label
_atom_site_type_symbol
_atom_site_fract_x
_atom_site_fract_y
_atom_site_fract_z
_atom_site_U_iso_or_equiv
_atom_site_adp_type
_atom_site_occupancy
_atom_site_site_symmetry_order
_atom_site_calc_flag
_atom_site_refinement_flags_posn
_atom_site_refinement_flags_adp
_atom_site_refinement_flags_occupancy
C1 C 0.1129(5) 0.5091(6) 0.6044(4) 0.079(3) Uani 1 1 d . . .
H1A H 0.0752 0.4875 0.6190 0.095 Uiso 1 1 calc DR . .
H1B H 0.1237 0.5474 0.6090 0.095 Uiso 1 1 calc DR . .
N1 N 0.1708(2) 0.4688(3) 0.6168(2) 0.0535(19) Uani 1 1 d . . .
C2 C 0.1483(3) 0.4969(3) 0.6483(3) 0.071(3) Uani 1 1 d G . .
C3 C 0.1597(3) 0.5113(3) 0.7150(4) 0.089(4) Uani 1 1 d G . .
H3 H 0.1447 0.5301 0.7360 0.107 Uiso 1 1 calc R . .
C4 C 0.1936(4) 0.4975(4) 0.7502(3) 0.104(5) Uani 1 1 d G . .
H4 H 0.2012 0.5072 0.7948 0.124 Uiso 1 1 calc R . .
C5 C 0.2160(3) 0.4694(4) 0.7187(3) 0.097(5) Uani 1 1 d G . .
H5 H 0.2387 0.4602 0.7423 0.117 Uiso 1 1 calc R . .
C6 C 0.2046(3) 0.4550(3) 0.6520(3) 0.062(3) Uani 1 1 d G . .
C7 C 0.2278(4) 0.4298(4) 0.6154(5) 0.061(3) Uani 1 1 d . . .
H7 H 0.2518 0.4204 0.6351 0.073 Uiso 1 1 calc R . .
C8 C 0.2239(4) 0.3949(4) 0.4502(5) 0.056(2) Uani 1 1 d . . .
N4 N 0.2893(3) 0.3681(3) 0.4381(2) 0.064(2) Uani 1 1 d . . .
C9 C 0.2513(3) 0.3778(3) 0.4057(3) 0.066(3) Uani 1 1 d G . .
C10 C 0.2447(3) 0.3709(4) 0.3372(3) 0.095(4) Uani 1 1 d G . .
H10 H 0.2193 0.3774 0.3155 0.114 Uiso 1 1 calc R . .
C11 C 0.2760(4) 0.3544(5) 0.3011(2) 0.131(7) Uani 1 1 d G . .
H11 H 0.2716 0.3498 0.2552 0.157 Uiso 1 1 calc R . .
C12 C 0.3139(4) 0.3447(5) 0.3335(3) 0.102(5) Uani 1 1 d G . .
H12 H 0.3349 0.3337 0.3094 0.122 Uiso 1 1 calc R . .
C13 C 0.3206(3) 0.3516(4) 0.4020(3) 0.073(3) Uani 1 1 d G . .
C14 C 0.0143(4) 0.3570(5) 0.5549(6) 0.066(3) Uani 1 1 d . . .
C15 C 0.0380(4) 0.4012(5) 0.3927(6) 0.073(3) Uani 1 1 d . . .
H15 H 0.0037 0.3827 0.3725 0.088 Uiso 1 1 calc R . .
N7 N 0.1323(2) 0.4668(3) 0.3953(3) 0.059(2) Uani 1 1 d . . .
C16 C 0.0841(2) 0.4405(3) 0.3585(3) 0.067(3) Uani 1 1 d G . .
C17 C 0.0832(3) 0.4563(3) 0.2932(3) 0.090(4) Uani 1 1 d G . .
H17 H 0.0510 0.4387 0.2686 0.108 Uiso 1 1 calc R . .
C18 C 0.1305(3) 0.4985(3) 0.2647(3) 0.093(4) Uani 1 1 d G . .
H18 H 0.1299 0.5090 0.2210 0.112 Uiso 1 1 calc R . .
C19 C 0.1787(3) 0.5248(3) 0.3014(4) 0.087(4) Uani 1 1 d G . .
H19 H 0.2103 0.5530 0.2823 0.104 Uiso 1 1 calc R . .
C20 C 0.1796(2) 0.5090(3) 0.3667(3) 0.066(3) Uani 1 1 d G . .
C21 C 0.2293(5) 0.5337(6) 0.4095(5) 0.092(4) Uani 1 1 d . . .
H21A H 0.2559 0.5252 0.3909 0.110 Uiso 1 1 calc DR . .
H21B H 0.2454 0.5732 0.4092 0.110 Uiso 1 1 calc DR . .
Cl1 Cl 0.36243(13) 0.46704(14) 0.5794(2) 0.0930(11) Uani 1 1 d . . .
Cl2 Cl 0.2626(2) 0.3253(2) 0.6243(2) 0.145(2) Uani 1 1 d . . .
Cu2 Cu 0.30031(5) 0.38024(6) 0.53155(6) 0.0605(4) Uani 1 1 d . . .
N2 N 0.2149(3) 0.4198(3) 0.5535(4) 0.058(2) Uani 1 1 d . . .
N3 N 0.2398(4) 0.3987(4) 0.5132(4) 0.063(2) Uani 1 1 d . . .
N5 N -0.0005(3) 0.3554(3) 0.4920(4) 0.058(2) Uani 1 1 d . . .
N6 N 0.0451(3) 0.3916(4) 0.4536(5) 0.063(2) Uani 1 1 d . . .
O1 O 0.1161(3) 0.4981(3) 0.5397(4) 0.071(2) Uani 1 1 d D . .
H1 H 0.0961 0.5054 0.5176 0.107 Uiso 1 1 calc DGR . .
O2 O 0.1886(3) 0.4057(3) 0.4297(3) 0.067(2) Uani 1 1 d . . .
O3 O 0.2187(3) 0.5157(3) 0.4732(4) 0.073(2) Uani 1 1 d D . .
H3A H 0.2472 0.5304 0.4947 0.110 Uiso 1 1 calc DGR . .
O4 O 0.0613(3) 0.3844(3) 0.5795(3) 0.069(2) Uani 1 1 d . . .
O5 O 0.1027(4) 0.3297(4) 0.5037(6) 0.111(3) Uani 1 1 d . . .
Tb1 Tb 0.13795(2) 0.42937(2) 0.50482(2) 0.0526(2) Uani 1 1 d . . .
Cl3 Cl 0.3333 0.6667 0.2967(5) 0.121(2) Uani 1 3 d DS TU P
Cl4 Cl 1.0000 0.5289(3) 0.2500 0.178(4) Uani 1 2 d DS TU P
O9 O 0.9701(6) 0.4853(5) 0.2911(7) 0.194(7) Uani 1 1 d D U .
O6 O 0.3816(6) 0.7169(6) 0.2872(8) 0.228(8) Uani 1 1 d D U .
O7 O 0.3333 0.6667 0.3752(8) 0.303(12) Uani 1 3 d DS TU P
O8 O 0.9711(11) 0.5495(10) 0.2195(14) 0.395(16) Uani 1 1 d D U .
O10 O 0.0000 0.0000 0.5000 0.47(6) Uani 1 6 d S T P

loop_
_atom_site_aniso_label
_atom_site_aniso_U_11
_atom_site_aniso_U_22
_atom_site_aniso_U_33
_atom_site_aniso_U_23
_atom_site_aniso_U_13
_atom_site_aniso_U_12
C1 0.087(9) 0.089(9) 0.088(9) -0.012(7) 0.005(7) 0.063(8)
N1 0.034(4) 0.054(5) 0.069(5) -0.017(4) -0.003(4) 0.019(4)
C2 0.046(6) 0.058(7) 0.102(9) -0.006(6) 0.013(6) 0.022(5)
C3 0.088(9) 0.112(11) 0.083(8) -0.044(8) -0.007(7) 0.062(8)
C4 0.101(11) 0.145(14) 0.088(9) -0.048(9) -0.027(8) 0.078(11)
C5 0.083(9) 0.152(14) 0.077(8) -0.023(8) -0.012(7) 0.074(10)
C6 0.049(6) 0.074(7) 0.064(7) -0.009(5) -0.007(5) 0.032(5)
C7 0.048(6) 0.074(7) 0.069(7) -0.015(5) -0.013(5) 0.036(5)
C8 0.057(6) 0.066(6) 0.064(6) -0.005(5) -0.007(5) 0.046(5)
N4 0.063(5) 0.067(6) 0.085(6) -0.007(5) 0.003(5) 0.051(5)
C9 0.068(7) 0.091(8) 0.053(6) -0.006(6) -0.007(5) 0.051(7)
C10 0.119(12) 0.137(13) 0.072(8) -0.006(8) -0.001(7) 0.097(11)
C11 0.167(16) 0.24(2) 0.086(10) -0.020(11) -0.004(10) 0.173(17)
C12 0.141(13) 0.174(15) 0.052(7) -0.017(8) -0.014(7) 0.126(13)
C13 0.086(8) 0.094(9) 0.071(7) -0.006(6) -0.003(6) 0.069(8)
C14 0.038(5) 0.080(8) 0.076(8) 0.011(6) 0.000(5) 0.025(5)
C15 0.048(6) 0.081(8) 0.080(8) 0.018(6) -0.011(5) 0.024(6)
N7 0.043(4) 0.072(6) 0.071(5) 0.008(4) 0.003(4) 0.036(4)
C16 0.045(6) 0.084(8) 0.069(7) 0.013(6) 0.001(5) 0.031(6)
C17 0.068(8) 0.110(11) 0.084(9) 0.030(8) 0.006(7) 0.039(8)
C18 0.092(10) 0.088(9) 0.096(10) 0.024(8) 0.015(8) 0.042(8)
C19 0.066(8) 0.094(9) 0.092(9) 0.022(8) 0.015(7) 0.034(7)
C20 0.058(6) 0.069(7) 0.076(7) 0.021(6) 0.017(5) 0.036(6)
C21 0.058(7) 0.091(10) 0.091(9) 0.017(7) 0.022(7) 0.010(7)
Cl1 0.0657(19) 0.085(2) 0.127(3) -0.037(2) -0.0133(18) 0.0368(17)
Cl2 0.167(4) 0.170(4) 0.152(4) 0.087(3) 0.077(3) 0.123(4)
Cu2 0.0601(8) 0.0719(9) 0.0690(8) -0.0090(6) -0.0057(6) 0.0475(7)
N2 0.040(4) 0.067(5) 0.070(6) -0.007(4) -0.005(4) 0.030(4)
N3 0.058(5) 0.080(6) 0.075(6) -0.014(5) -0.002(4) 0.053(5)
N5 0.034(4) 0.067(5) 0.062(5) 0.008(4) -0.002(4) 0.016(4)
N6 0.039(4) 0.062(5) 0.083(6) 0.017(5) 0.004(4) 0.022(4)
O1 0.069(5) 0.084(5) 0.083(5) -0.001(4) 0.000(4) 0.055(5)
O2 0.070(5) 0.093(6) 0.061(4) -0.015(4) -0.008(3) 0.057(4)
O3 0.037(4) 0.070(5) 0.091(6) -0.007(4) -0.001(4) 0.011(4)
O4 0.030(3) 0.083(5) 0.072(5) 0.003(4) -0.008(3) 0.011(3)
O5 0.069(6) 0.073(6) 0.193(11) 0.006(6) -0.001(6) 0.037(5)
Tb1 0.0337(3) 0.0539(3) 0.0722(4) -0.0006(2) -0.0023(2) 0.0234(2)
Cl3 0.081(3) 0.081(3) 0.203(8) 0.000 0.000 0.0403(13)
Cl4 0.138(6) 0.124(4) 0.277(11) 0.051(4) 0.102(7) 0.069(3)
O9 0.183(12) 0.136(10) 0.210(12) 0.008(9) 0.115(10) 0.039(9)
O6 0.182(13) 0.154(12) 0.335(16) 0.042(12) -0.001(12) 0.075(10)
O7 0.340(16) 0.340(16) 0.230(11) 0.000 0.000 0.170(8)
O8 0.40(2) 0.42(2) 0.48(3) 0.033(16) -0.047(15) 0.282(19)
O10 0.61(9) 0.61(9) 0.21(6) 0.000 0.000 0.30(5)

loop_
_atom_type_symbol
_atom_type_description
_atom_type_scat_dispersion_real
_atom_type_scat_dispersion_imag
_atom_type_scat_source
C C 0.0033 0.0016 'International Tables Vol C Tables 4.2.6.8 and 6.1.1.4'
H H 0.0000 0.0000 'International Tables Vol C Tables 4.2.6.8 and 6.1.1.4'
N N 0.0061 0.0033 'International Tables Vol C Tables 4.2.6.8 and 6.1.1.4'
O O 0.0106 0.0060 'International Tables Vol C Tables 4.2.6.8 and 6.1.1.4'
Cl Cl 0.1484 0.1585 'International Tables Vol C Tables 4.2.6.8 and 6.1.1.4'
Cu Cu 0.3201 1.2651 'International Tables Vol C Tables 4.2.6.8 and 6.1.1.4'
Tb Tb -0.1723 4.1537 'International Tables Vol C Tables 4.2.6.8 and 6.1.1.4'

loop_
_geom_angle_atom_site_label_1
_geom_angle_atom_site_label_2
_geom_angle_atom_site_label_3
_geom_angle
_geom_angle_site_symmetry_1
_geom_angle_site_symmetry_3
O1 C1 C2 112.9(8) . .
C2 N1 C6 120.0 . .
C2 N1 Tb1 119.7(3) . .
C6 N1 Tb1 119.5(3) . .
N1 C2 C1 114.2(6) . .
N1 C2 C3 120.0 . .
C3 C2 C1 125.8(6) . .
C4 C3 C2 120.0 . .
C3 C4 C5 120.0 . .
C6 C5 C4 120.0 . .
C5 C6 N1 120.0 . .
C7 C6 N1 115.9(6) . .
C7 C6 C5 124.0(6) . .
N2 C7 C6 118.0(9) . .
N3 C8 C9 114.2(7) . .
O2 C8 C9 120.9(9) . .
O2 C8 N3 124.9(9) . .
C9 N4 C13 120.0 . .
C9 N4 Cu2 120.0(3) . .
C13 N4 Cu2 120.0(3) . .
N4 C9 C8 112.0(6) . .
N4 C9 C10 120.0 . .
C10 C9 C8 128.0(6) . .
C9 C10 C11 120.0 . .
C10 C11 C12 120.0 . .
C13 C12 C11 120.0 . .
N4 C13 C14 111.6(6) . 8_556
C12 C13 N4 120.0 . .
C12 C13 C14 128.4(6) . 8_556
N5 C14 C13 113.1(14) . 9_556
O4 C14 C13 119.0(15) . 9_556
O4 C14 N5 127.8(10) . .
N6 C15 C16 116.9(9) . .
C16 N7 C20 120.0 . .
C16 N7 Tb1 119.9(3) . .
C20 N7 Tb1 119.4(3) . .
N7 C16 C15 115.8(6) . .
C17 C16 C15 124.1(6) . .
C17 C16 N7 120.0 . .
C16 C17 C18 120.0 . .
C19 C18 C17 120.0 . .
C20 C19 C18 120.0 . .
N7 C20 C21 116.0(6) . .
C19 C20 N7 120.0 . .
C19 C20 C21 124.0(6) . .
O3 C21 C20 113.0(9) . .
N4 Cu2 Cl1 123.4(3) . .
N4 Cu2 Cl2 134.0(3) . .
N4 Cu2 N3 77.6(3) . .
N4 Cu2 N5 78.2(3) . 8_556
Cl2 Cu2 Cl1 102.58(19) . .
N3 Cu2 Cl1 95.1(3) . .
N3 Cu2 Cl2 98.8(3) . .
N5 Cu2 Cl1 98.4(3) 8_556 .
N5 Cu2 Cl2 97.7(3) 8_556 .
N5 Cu2 N3 155.8(3) 8_556 .
C7 N2 N3 120.7(8) . .
C7 N2 Tb1 121.1(6) . .
N3 N2 Tb1 117.9(6) . .
C8 N3 Cu2 116.1(6) . .
C8 N3 N2 111.6(7) . .
N2 N3 Cu2 131.9(6) . .
C14 N5 Cu2 116.9(7) . 9_556
C14 N5 N6 110.0(8) . .
N6 N5 Cu2 133.0(6) . 9_556
C15 N6 N5 119.5(8) . .
C15 N6 Tb1 122.7(7) . .
N5 N6 Tb1 117.7(6) . .
C1 O1 Tb1 122.4(6) . .
C8 O2 Tb1 121.4(6) . .
C21 O3 Tb1 122.7(7) . .
C14 O4 Tb1 118.3(7) . .
N1 Tb1 N7 134.8(2) . .
N1 Tb1 N2 62.9(2) . .
N1 Tb1 N6 129.9(3) . .
N7 Tb1 N2 129.3(2) . .
N7 Tb1 N6 62.6(2) . .
N6 Tb1 N2 152.9(3) . .
O1 Tb1 N1 64.1(2) . .
O1 Tb1 N7 79.6(2) . .
O1 Tb1 N2 123.6(3) . .
O1 Tb1 N6 80.1(3) . .
O1 Tb1 O3 76.1(3) . .
O1 Tb1 O5 142.9(3) . .
O2 Tb1 N1 123.9(2) . .
O2 Tb1 N7 74.5(2) . .
O2 Tb1 N2 63.1(3) . .
O2 Tb1 N6 105.4(3) . .
O2 Tb1 O1 146.7(3) . .
O2 Tb1 O3 74.1(3) . .
O2 Tb1 O4 138.7(3) . .
O2 Tb1 O5 68.5(3) . .
O3 Tb1 N1 80.6(2) . .
O3 Tb1 N7 64.6(2) . .
O3 Tb1 N2 77.5(3) . .
O3 Tb1 N6 124.9(3) . .
O3 Tb1 O5 140.9(3) . .
O4 Tb1 N1 72.8(2) . .
O4 Tb1 N7 123.1(2) . .
O4 Tb1 N2 107.3(3) . .
O4 Tb1 N6 63.8(3) . .
O4 Tb1 O1 73.7(3) . .
O4 Tb1 O3 146.2(3) . .
O4 Tb1 O5 70.2(3) . .
O5 Tb1 N1 111.5(3) . .
O5 Tb1 N7 113.7(3) . .
O5 Tb1 N2 76.1(3) . .
O5 Tb1 N6 76.8(3) . .
O6 Cl3 O6 118.2(3) 2_665 .
O6 Cl3 O6 118.2(3) 2_665 3_565
O6 Cl3 O6 118.2(4) . 3_565
O6 Cl3 O7 97.8(8) 2_665 .
O6 Cl3 O7 97.8(8) . .
O6 Cl3 O7 97.8(8) 3_565 .
O9 Cl4 O9 107.4(13) . 6_765
O8 Cl4 O9 115.2(11) 6_765 6_765
O8 Cl4 O9 115.2(11) . .
O8 Cl4 O9 115.8(15) . 6_765
O8 Cl4 O9 115.8(15) 6_765 .
O8 Cl4 O8 87(3) 6_765 .

loop_
_geom_bond_atom_site_label_1
_geom_bond_atom_site_label_2
_geom_bond_distance
_geom_bond_site_symmetry_2
C1 C2 1.493(12) .
C1 O1 1.350(7) .
N1 C2 1.3900 .
N1 C6 1.3900 .
N1 Tb1 2.475(5) .
C2 C3 1.3900 .
C3 C4 1.3900 .
C4 C5 1.3900 .
C5 C6 1.3900 .
C6 C7 1.390(11) .
C7 N2 1.288(12) .
C8 C9 1.415(10) .
C8 N3 1.330(12) .
C8 O2 1.246(10) .
N4 C9 1.3900 .
N4 C13 1.3900 .
N4 Cu2 1.905(5) .
C9 C10 1.3900 .
C10 C11 1.3900 .
C11 C12 1.3900 .
C12 C13 1.3900 .
C13 C14 1.456(11) 8_556
C14 C13 1.46(4) 9_556
C14 N5 1.325(13) .
C14 O4 1.253(11) .
C15 C16 1.396(12) .
C15 N6 1.289(13) .
N7 C16 1.3900 .
N7 C20 1.3900 .
N7 Tb1 2.480(5) .
C16 C17 1.3900 .
C17 C18 1.3900 .
C18 C19 1.3900 .
C19 C20 1.3900 .
C20 C21 1.487(12) .
C21 O3 1.353(7) .
Cl1 Cu2 2.385(3) .
Cl2 Cu2 2.313(4) .
Cu2 N3 2.050(7) .
Cu2 N5 2.042(8) 8_556
N2 N3 1.386(10) .
N2 Tb1 2.513(8) .
N5 Cu2 2.042(8) 9_556
N5 N6 1.405(11) .
N6 Tb1 2.501(8) .
O1 Tb1 2.412(7) .
O2 Tb1 2.390(6) .
O3 Tb1 2.443(7) .
O4 Tb1 2.405(7) .
O5 Tb1 2.467(9) .
Cl3 O6 1.402(12) .
Cl3 O6 1.402(12) 2_665
Cl3 O6 1.402(12) 3_565
Cl3 O7 1.577(16) .
Cl4 O9 1.367(11) 6_765
Cl4 O9 1.367(11) .
Cl4 O8 1.360(14) 6_765
Cl4 O8 1.360(14) .

loop_
_smtbx_masks_void_nr
_smtbx_masks_void_average_x
_smtbx_masks_void_average_y
_smtbx_masks_void_average_z
_smtbx_masks_void_volume
_smtbx_masks_void_count_electrons
1 0.000 0.000 -0.372 4466.1 1443.8
2 -0.904 -0.082 0.500 1087.9 0.0
3 -0.459 -0.927 0.000 1087.9 0.0
